data_7016348
loop_
_publ_author_name
'Yuan, Dan'
'Tang, Haoyun'
'Xiao, Linfei'
'Huynh, Han Vinh'

_publ_section_title
;
 CSC-pincer versus pseudo-pincer complexes of palladium(ii): a
 comparative study on complexation and catalytic activities of NHC
 complexes.
;
_journal_issue 35
_journal_name_full 'Dalton transactions (Cambridge, England : 2003)'
_journal_page_first 8788
_journal_page_last 8795
_journal_paper_doi 10.1039/c1dt10269a
_journal_volume 40
_journal_year 2011
_chemical_formula_sum 'C24 H30 Br2 N4 O2 Pd S'
_chemical_formula_weight 704.80
_chemical_name_systematic
;
?
;
_space_group_IT_number 14
_symmetry_cell_setting monoclinic
_symmetry_space_group_name_Hall '-P 2ybc'
_symmetry_space_group_name_H-M 'P 1 21/c 1'
_atom_sites_solution_hydrogens geom
_atom_sites_solution_primary direct
_atom_sites_solution_secondary difmap
_audit_creation_method SHELXL-97
_cell_angle_alpha 90.00
_cell_angle_beta 97.834(3)
_cell_angle_gamma 90.00
_cell_formula_units_Z 4
_cell_length_a 20.645(3)
_cell_length_b 4.9654(7)
_cell_length_c 26.635(4)
_cell_measurement_reflns_used 2900
_cell_measurement_temperature 223(2)
_cell_measurement_theta_max 26.59
_cell_measurement_theta_min 2.35
_cell_volume 2704.9(7)
_computing_cell_refinement 'Bruker SMART'
_computing_data_collection 'Bruker SMART'
_computing_data_reduction 'Bruker SAINT'
_computing_molecular_graphics 'Bruker SHELXTL'
_computing_publication_material 'Bruker SHELXTL'
_computing_structure_refinement 'SHELXL-97 (Sheldrick, 1997)'
_computing_structure_solution 'SHELXS-97 (Sheldrick, 1990)'
_diffrn_ambient_temperature 223(2)
_diffrn_measured_fraction_theta_full 0.998
_diffrn_measured_fraction_theta_max 0.998
_diffrn_measurement_device_type 'CCD area detector'
_diffrn_measurement_method 'phi and omega scans'
_diffrn_radiation_monochromator graphite
_diffrn_radiation_source 'fine-focus sealed tube'
_diffrn_radiation_type MoK\a
_diffrn_radiation_wavelength 0.71073
_diffrn_reflns_av_R_equivalents 0.0577
_diffrn_reflns_av_sigmaI/netI 0.0688
_diffrn_reflns_limit_h_max 26
_diffrn_reflns_limit_h_min -26
_diffrn_reflns_limit_k_max 6
_diffrn_reflns_limit_k_min -6
_diffrn_reflns_limit_l_max 26
_diffrn_reflns_limit_l_min -34
_diffrn_reflns_number 17660
_diffrn_reflns_theta_full 27.49
_diffrn_reflns_theta_max 27.49
_diffrn_reflns_theta_min 1.72
_exptl_absorpt_coefficient_mu 3.746
_exptl_absorpt_correction_T_max 0.8065
_exptl_absorpt_correction_T_min 0.2665
_exptl_absorpt_correction_type multi-scan
_exptl_absorpt_process_details 'Sadabs, (Sheldrick 2001)'
_exptl_crystal_colour Colourless
_exptl_crystal_density_diffrn 1.731
_exptl_crystal_density_meas ?
_exptl_crystal_density_method 'not measured'
_exptl_crystal_description Rod
_exptl_crystal_F_000 1400
_exptl_crystal_size_max 0.48
_exptl_crystal_size_mid 0.08
_exptl_crystal_size_min 0.06
_refine_diff_density_max 1.141
_refine_diff_density_min -0.737
_refine_diff_density_rms 0.134
_refine_ls_extinction_method none
_refine_ls_goodness_of_fit_ref 0.988
_refine_ls_hydrogen_treatment mixed
_refine_ls_matrix_type full
_refine_ls_number_parameters 375
_refine_ls_number_reflns 6203
_refine_ls_number_restraints 124
_refine_ls_restrained_S_all 0.981
_refine_ls_R_factor_all 0.0716
_refine_ls_R_factor_gt 0.0489
_refine_ls_shift/su_max 0.001
_refine_ls_shift/su_mean 0.000
_refine_ls_structure_factor_coef Fsqd
_refine_ls_weighting_details 'calc w=1/[\s^2^(Fo^2^)+(0.0537P)^2^+0.0000P] where P=(Fo^2^+2Fc^2^)/3'
_refine_ls_weighting_scheme calc
_refine_ls_wR_factor_gt 0.1026
_refine_ls_wR_factor_ref 0.1110
_reflns_number_gt 4649
_reflns_number_total 6203
_reflns_threshold_expression >2sigma(I)
_cod_data_source_file c1dt10269a.txt
_cod_data_source_block 9524
_cod_depositor_comments
;
The following automatic conversions were performed:

'_symmetry_cell_setting' value 'Monoclinic' changed to 'monoclinic'
according to /home/saulius/struct/CIF-dictionaries/cif_core.dic
dictionary named 'cif_core.dic' version 2.4.1 from
2010-06-29.

'_exptl_absorpt_correction_type' value 'Multi-scan'
changed to 'multi-scan' according to
/home/saulius/struct/CIF-dictionaries/cif_core.dic dictionary named
'cif_core.dic' version 2.4.1 from 2010-06-29.

Automatic conversion script
Id: cif_fix_values 1715 2011-07-08 13:25:40Z adriana 

The following automatic conversions were performed:

'_exptl_crystal_density_meas' value 'Not Measured' was changed to '?'
- the value is perceived as not measured.

Automatic conversion script
Id: cif_fix_values 3008 2015-01-20 13:52:24Z robertas 
;
_cod_original_cell_volume 2704.8(6)
_cod_original_sg_symbol_H-M P2(1)/c
_cod_database_code 7016348

loop_
_symmetry_equiv_pos_as_xyz
'x, y, z'
'-x, y+1/2, -z+1/2'
'-x, -y, -z'
'x, -y-1/2, z-1/2'

loop_
_atom_site_label
_atom_site_type_symbol
_atom_site_fract_x
_atom_site_fract_y
_atom_site_fract_z
_atom_site_U_iso_or_equiv
_atom_site_adp_type
_atom_site_occupancy
_atom_site_symmetry_multiplicity
_atom_site_calc_flag
_atom_site_refinement_flags
_atom_site_disorder_assembly
_atom_site_disorder_group
Pd1 Pd 0.219047(15) 0.66221(7) 0.423774(12) 0.02010(10) Uani 1 1 d . . .
Br1 Br 0.33069(2) 0.52195(10) 0.417734(18) 0.03200(14) Uani 1 1 d . . .
Br2 Br 0.05944(3) 1.54700(11) 0.09550(2) 0.04794(17) Uani 1 1 d . . .
N1 N 0.14976(17) 0.4933(7) 0.32293(14) 0.0244(8) Uani 1 1 d . . .
N2 N 0.22410(17) 0.7732(7) 0.30962(14) 0.0246(8) Uani 1 1 d . B .
N3 N 0.20282(18) 0.5136(8) 0.52988(15) 0.0289(9) Uani 1 1 d . . .
N4 N 0.28193(17) 0.7947(8) 0.53382(14) 0.0272(9) Uani 1 1 d . D .
S1 S 0.10998(5) 0.7250(2) 0.43031(5) 0.0282(3) Uani 1 1 d . . .
C1 C 0.1976(2) 0.6509(9) 0.34723(17) 0.0242(10) Uani 1 1 d . . .
C2 C 0.1462(2) 0.5194(10) 0.27150(18) 0.0329(11) Uani 1 1 d . . .
H2 H 0.1167 0.4312 0.2468 0.039 Uiso 1 1 calc R . .
C3 C 0.1926(2) 0.6947(11) 0.26315(17) 0.0339(12) Uani 1 1 d . . .
H3 H 0.2020 0.7535 0.2314 0.041 Uiso 1 1 calc R . .
C4 C 0.1028(2) 0.3527(9) 0.34982(18) 0.0298(11) Uani 1 1 d . . .
H4A H 0.1260 0.2295 0.3748 0.036 Uiso 1 1 calc R . .
H4B H 0.0731 0.2459 0.3258 0.036 Uiso 1 1 calc R . .
C5 C 0.0639(2) 0.5526(11) 0.37622(18) 0.0327(11) Uani 1 1 d . . .
H5A H 0.0271 0.4580 0.3879 0.039 Uiso 1 1 calc R . .
H5B H 0.0458 0.6883 0.3515 0.039 Uiso 1 1 calc R . .
C6 C 0.2754(2) 0.9824(10) 0.31651(19) 0.0313(11) Uani 1 1 d . . .
H6A H 0.3011 0.9624 0.3501 0.038 Uiso 1 1 calc R A 1
H6B H 0.2549 1.1608 0.3149 0.038 Uiso 1 1 calc R A 1
C7A C 0.3197(3) 0.9622(12) 0.2769(2) 0.026(2) Uani 0.62(2) 1 d PGU B 1
C8A C 0.3098(6) 1.1196(10) 0.2333(3) 0.050(3) Uani 0.62(2) 1 d PGU B 1
H8AA H 0.2746 1.2409 0.2284 0.060 Uiso 0.62(2) 1 calc PR B 1
C9A C 0.3521(7) 1.0977(14) 0.1971(3) 0.062(4) Uani 0.62(2) 1 d PGU B 1
H9AA H 0.3454 1.2041 0.1677 0.075 Uiso 0.62(2) 1 calc PR B 1
C10A C 0.4042(5) 0.918(2) 0.2045(3) 0.047(3) Uani 0.62(2) 1 d PGU B 1
H10A H 0.4328 0.9036 0.1800 0.057 Uiso 0.62(2) 1 calc PR B 1
C11A C 0.4141(2) 0.761(2) 0.2480(3) 0.061(4) Uani 0.62(2) 1 d PGU B 1
H11A H 0.4494 0.6398 0.2530 0.074 Uiso 0.62(2) 1 calc PR B 1
C12A C 0.3718(2) 0.783(2) 0.2842(2) 0.047(3) Uani 0.62(2) 1 d PGU B 1
H12A H 0.3785 0.6765 0.3136 0.056 Uiso 0.62(2) 1 calc PR B 1
C7B C 0.3308(3) 0.9206(14) 0.2845(2) 0.030(4) Uani 0.38(2) 1 d PGU B 2
C8B C 0.3349(5) 1.0915(11) 0.2438(3) 0.060(5) Uani 0.38(2) 1 d PGU B 2
H8BA H 0.3069 1.2411 0.2384 0.072 Uiso 0.38(2) 1 calc PR B 2
C9B C 0.3804(6) 1.0412(17) 0.2109(3) 0.073(6) Uani 0.38(2) 1 d PGU B 2
H9BA H 0.3832 1.1568 0.1833 0.088 Uiso 0.38(2) 1 calc PR B 2
C10B C 0.4218(3) 0.820(2) 0.2189(3) 0.062(5) Uani 0.38(2) 1 d PGU B 2
H10B H 0.4525 0.7861 0.1967 0.075 Uiso 0.38(2) 1 calc PR B 2
C11B C 0.4177(2) 0.649(3) 0.2596(3) 0.057(5) Uani 0.38(2) 1 d PGU B 2
H11B H 0.4457 0.4995 0.2650 0.068 Uiso 0.38(2) 1 calc PR B 2
C12B C 0.3722(3) 0.699(2) 0.2925(2) 0.046(5) Uani 0.38(2) 1 d PGU B 2
H12B H 0.3695 0.5838 0.3201 0.055 Uiso 0.38(2) 1 calc PR B 2
C13 C 0.2376(2) 0.6644(9) 0.50021(16) 0.0240(9) Uani 1 1 d . . .
C14 C 0.2246(2) 0.5504(12) 0.58030(18) 0.0394(13) Uani 1 1 d . . .
H14 H 0.2080 0.4683 0.6077 0.047 Uiso 1 1 calc R . .
C15 C 0.2746(2) 0.7269(12) 0.58315(18) 0.0395(13) Uani 1 1 d . . .
H15 H 0.2996 0.7915 0.6129 0.047 Uiso 1 1 calc R . .
C16 C 0.1479(2) 0.3474(10) 0.50836(19) 0.0379(12) Uani 1 1 d . . .
H16A H 0.1329 0.2385 0.5352 0.045 Uiso 1 1 calc R . .
H16B H 0.1621 0.2246 0.4832 0.045 Uiso 1 1 calc R . .
C17 C 0.0921(2) 0.5171(12) 0.4836(2) 0.0417(14) Uani 1 1 d . . .
H17A H 0.0778 0.6357 0.5093 0.050 Uiso 1 1 calc R . .
H17B H 0.0555 0.3977 0.4715 0.050 Uiso 1 1 calc R . .
C18 C 0.3274(2) 1.0040(9) 0.52001(19) 0.0297(11) Uani 1 1 d . . .
H18A H 0.3108 1.1824 0.5276 0.036 Uiso 1 1 calc R C 1
H18B H 0.3297 0.9951 0.4835 0.036 Uiso 1 1 calc R C 1
C19A C 0.3966(3) 0.9636(16) 0.5498(3) 0.028(5) Uani 0.566(19) 1 d PGU D 1
C20A C 0.4319(4) 0.7304(19) 0.5437(5) 0.046(4) Uani 0.566(19) 1 d PGU D 1
H20A H 0.4132 0.5923 0.5223 0.055 Uiso 0.566(19) 1 calc PR D 1
C21A C 0.4949(4) 0.701(2) 0.5692(5) 0.050(4) Uani 0.566(19) 1 d PGU D 1
H21A H 0.5188 0.5437 0.5651 0.060 Uiso 0.566(19) 1 calc PR D 1
C22A C 0.5225(3) 0.9056(19) 0.6009(3) 0.058(6) Uani 0.566(19) 1 d PGU D 1
H22A H 0.5650 0.8860 0.6182 0.070 Uiso 0.566(19) 1 calc PR D 1
C23A C 0.4871(5) 1.1388(18) 0.6070(4) 0.051(4) Uani 0.566(19) 1 d PGU D 1
H23A H 0.5058 1.2769 0.6284 0.061 Uiso 0.566(19) 1 calc PR D 1
C24A C 0.4242(5) 1.1678(14) 0.5814(4) 0.033(3) Uani 0.566(19) 1 d PGU D 1
H24A H 0.4002 1.3255 0.5855 0.040 Uiso 0.566(19) 1 calc PR D 1
C19B C 0.3959(4) 0.972(2) 0.5470(4) 0.031(7) Uani 0.434(19) 1 d PGU D 2
C20B C 0.4428(4) 0.840(3) 0.5233(4) 0.034(3) Uani 0.434(19) 1 d PGU D 2
H20B H 0.4317 0.7700 0.4904 0.041 Uiso 0.434(19) 1 calc PR D 2
C21B C 0.5060(4) 0.810(3) 0.5483(5) 0.042(4) Uani 0.434(19) 1 d PGU D 2
H21B H 0.5377 0.7207 0.5323 0.051 Uiso 0.434(19) 1 calc PR D 2
C22B C 0.5224(4) 0.913(2) 0.5969(4) 0.040(6) Uani 0.434(19) 1 d PGU D 2
H22B H 0.5652 0.8935 0.6137 0.048 Uiso 0.434(19) 1 calc PR D 2
C23B C 0.4755(6) 1.046(4) 0.6205(3) 0.042(4) Uani 0.434(19) 1 d PGU D 2
H23B H 0.4866 1.1155 0.6534 0.050 Uiso 0.434(19) 1 calc PR D 2
C24B C 0.4123(6) 1.075(3) 0.5955(5) 0.042(4) Uani 0.434(19) 1 d PGU D 2
H24B H 0.3806 1.1648 0.6115 0.051 Uiso 0.434(19) 1 calc PR D 2
O1W O 0.02887(18) 1.0201(7) 0.24397(15) 0.0415(9) Uani 1 1 d D . .
H1WA H 0.048(3) 1.001(13) 0.2181(14) 0.062 Uiso 1 1 d D . .
H1WB H 0.011(3) 0.866(6) 0.246(2) 0.062 Uiso 1 1 d D . .
O2W O 0.1148(2) 1.0486(9) 0.17045(15) 0.0506(10) Uani 1 1 d D . .
H2WA H 0.106(3) 0.913(9) 0.151(2) 0.076 Uiso 1 1 d D . .
H2WB H 0.104(3) 1.189(8) 0.153(2) 0.076 Uiso 1 1 d D . .

loop_
_atom_site_aniso_label
_atom_site_aniso_U_11
_atom_site_aniso_U_22
_atom_site_aniso_U_33
_atom_site_aniso_U_23
_atom_site_aniso_U_13
_atom_site_aniso_U_12
Pd1 0.01499(16) 0.02191(18) 0.02356(18) 0.00025(15) 0.00323(12) -0.00182(14)
Br1 0.0190(2) 0.0426(3) 0.0346(3) -0.0002(2) 0.00413(19) 0.0057(2)
Br2 0.0536(4) 0.0316(3) 0.0645(4) 0.0043(3) 0.0289(3) 0.0069(3)
N1 0.024(2) 0.024(2) 0.024(2) -0.0021(16) 0.0003(15) -0.0036(16)
N2 0.0202(19) 0.026(2) 0.027(2) 0.0048(17) 0.0044(15) 0.0010(16)
N3 0.028(2) 0.031(2) 0.030(2) 0.0010(18) 0.0098(17) -0.0031(17)
N4 0.0218(19) 0.033(2) 0.026(2) 0.0018(18) 0.0015(15) 0.0031(17)
S1 0.0165(5) 0.0262(6) 0.0422(7) -0.0056(5) 0.0050(5) -0.0023(5)
C1 0.020(2) 0.022(2) 0.030(3) -0.001(2) 0.0014(18) 0.0010(19)
C2 0.029(3) 0.041(3) 0.027(3) -0.002(2) -0.0046(19) -0.002(2)
C3 0.029(3) 0.046(3) 0.025(3) 0.003(2) -0.0012(19) -0.002(2)
C4 0.029(2) 0.027(3) 0.032(3) 0.002(2) -0.0019(19) -0.010(2)
C5 0.013(2) 0.047(3) 0.036(3) 0.005(2) -0.0035(19) -0.005(2)
C6 0.032(3) 0.029(3) 0.035(3) -0.001(2) 0.012(2) -0.006(2)
C7A 0.016(4) 0.027(5) 0.035(5) 0.002(4) 0.007(3) -0.006(4)
C8A 0.055(7) 0.047(6) 0.052(6) 0.016(5) 0.020(5) 0.001(5)
C9A 0.081(9) 0.071(8) 0.039(6) 0.017(5) 0.022(6) 0.003(6)
C10A 0.048(6) 0.050(7) 0.050(6) -0.004(5) 0.028(5) -0.005(6)
C11A 0.036(6) 0.066(9) 0.083(9) 0.006(8) 0.011(6) 0.009(5)
C12A 0.028(6) 0.064(7) 0.050(6) 0.023(6) 0.016(4) 0.012(5)
C7B 0.030(7) 0.035(7) 0.024(6) 0.000(5) 0.000(5) -0.007(6)
C8B 0.060(8) 0.069(9) 0.051(8) 0.023(6) 0.011(6) 0.007(7)
C9B 0.079(10) 0.085(10) 0.063(9) 0.025(7) 0.035(7) 0.001(7)
C10B 0.051(8) 0.076(9) 0.061(9) -0.006(7) 0.015(7) -0.012(6)
C11B 0.055(11) 0.049(11) 0.069(12) -0.018(7) 0.015(8) 0.007(8)
C12B 0.048(11) 0.040(9) 0.051(10) -0.002(7) 0.009(7) 0.001(7)
C13 0.018(2) 0.029(2) 0.027(2) 0.001(2) 0.0068(17) 0.0049(19)
C14 0.037(3) 0.058(4) 0.024(3) 0.005(2) 0.008(2) 0.004(3)
C15 0.035(3) 0.057(4) 0.026(3) -0.002(3) 0.004(2) 0.002(3)
C16 0.043(3) 0.037(3) 0.037(3) 0.001(2) 0.019(2) -0.014(2)
C17 0.023(3) 0.070(4) 0.036(3) -0.010(3) 0.017(2) -0.016(3)
C18 0.027(2) 0.027(3) 0.033(3) 0.001(2) -0.001(2) -0.001(2)
C19A 0.017(8) 0.030(15) 0.035(10) 0.004(9) 0.000(7) -0.006(9)
C20A 0.034(6) 0.036(6) 0.064(8) -0.009(6) -0.008(5) 0.008(5)
C21A 0.030(6) 0.058(8) 0.061(9) -0.007(7) 0.000(5) 0.009(6)
C22A 0.025(10) 0.075(17) 0.067(11) -0.024(10) -0.019(8) 0.002(10)
C23A 0.029(6) 0.067(9) 0.055(8) -0.026(7) -0.006(5) -0.008(6)
C24A 0.022(5) 0.045(6) 0.034(6) -0.008(5) 0.008(4) -0.002(5)
C19B 0.033(13) 0.03(2) 0.027(12) 0.008(12) 0.001(9) 0.010(13)
C20B 0.030(6) 0.035(9) 0.038(7) -0.007(6) 0.008(5) -0.011(6)
C21B 0.025(6) 0.050(10) 0.056(9) 0.001(7) 0.024(5) 0.007(6)
C22B 0.020(11) 0.053(18) 0.047(10) 0.019(10) 0.005(7) 0.000(10)
C23B 0.029(7) 0.059(12) 0.036(8) -0.004(7) 0.004(5) -0.008(7)
C24B 0.026(6) 0.063(12) 0.040(9) -0.015(8) 0.010(5) -0.007(7)
O1W 0.042(2) 0.030(2) 0.053(3) -0.008(2) 0.0107(18) -0.0028(17)
O2W 0.056(3) 0.054(3) 0.040(2) 0.005(2) 0.0034(19) 0.009(2)

loop_
_atom_type_symbol
_atom_type_description
_atom_type_scat_dispersion_real
_atom_type_scat_dispersion_imag
_atom_type_scat_source
C C 0.0033 0.0016 'International Tables Vol C Tables 4.2.6.8 and 6.1.1.4'
H H 0.0000 0.0000 'International Tables Vol C Tables 4.2.6.8 and 6.1.1.4'
N N 0.0061 0.0033 'International Tables Vol C Tables 4.2.6.8 and 6.1.1.4'
Br Br -0.2901 2.4595 'International Tables Vol C Tables 4.2.6.8 and 6.1.1.4'
Pd Pd -0.9988 1.0072 'International Tables Vol C Tables 4.2.6.8 and 6.1.1.4'
S S 0.1246 0.1234 'International Tables Vol C Tables 4.2.6.8 and 6.1.1.4'
O O 0.0106 0.0060 'International Tables Vol C Tables 4.2.6.8 and 6.1.1.4'

loop_
_geom_angle_atom_site_label_1
_geom_angle_atom_site_label_2
_geom_angle_atom_site_label_3
_geom_angle
C13 Pd1 C1 177.87(17)
C13 Pd1 S1 88.62(12)
C1 Pd1 S1 89.86(12)
C13 Pd1 Br1 90.98(11)
C1 Pd1 Br1 90.29(12)
S1 Pd1 Br1 171.15(4)
C1 N1 C2 111.2(4)
C1 N1 C4 122.1(4)
C2 N1 C4 126.0(4)
C1 N2 C3 110.6(4)
C1 N2 C6 125.5(4)
C3 N2 C6 123.7(4)
C13 N3 C14 111.5(4)
C13 N3 C16 121.8(4)
C14 N3 C16 126.6(4)
C13 N4 C15 111.1(4)
C13 N4 C18 124.4(4)
C15 N4 C18 124.2(4)
C5 S1 C17 102.0(2)
C5 S1 Pd1 106.61(15)
C17 S1 Pd1 106.52(17)
N2 C1 N1 104.4(4)
N2 C1 Pd1 132.7(3)
N1 C1 Pd1 122.8(3)
C3 C2 N1 106.6(4)
C2 C3 N2 107.3(4)
N1 C4 C5 110.2(4)
C4 C5 S1 115.0(3)
N2 C6 C7A 111.3(4)
N2 C6 C7B 111.3(4)
C7A C6 C7B 13.2
C8A C7A C12A 120.0
C8A C7A C6 121.3(4)
C12A C7A C6 118.7(4)
C7A C8A C9A 120.0
C8A C9A C10A 120.0
C9A C10A C11A 120.0
C10A C11A C12A 120.0
C11A C12A C7A 120.0
C8B C7B C12B 120.0
C8B C7B C6 115.9(4)
C12B C7B C6 123.9(4)
C9B C8B C7B 120.0
C8B C9B C10B 120.0
C11B C10B C9B 120.0
C10B C11B C12B 120.0
C11B C12B C7B 120.0
N4 C13 N3 104.0(4)
N4 C13 Pd1 133.4(3)
N3 C13 Pd1 122.6(3)
C15 C14 N3 106.8(4)
C14 C15 N4 106.6(4)
N3 C16 C17 111.4(4)
C16 C17 S1 115.6(3)
N4 C18 C19B 113.2(5)
N4 C18 C19A 110.7(4)
C19B C18 C19A 2.7(6)
C20A C19A C24A 120.0
C20A C19A C18 120.7(5)
C24A C19A C18 119.3(5)
C19A C20A C21A 120.0
C22A C21A C20A 120.0
C21A C22A C23A 120.0
C24A C23A C22A 120.0
C23A C24A C19A 120.0
C20B C19B C24B 120.0
C20B C19B C18 120.1(7)
C24B C19B C18 119.9(7)
C19B C20B C21B 120.0
C22B C21B C20B 120.0
C21B C22B C23B 120.0
C24B C23B C22B 120.0
C23B C24B C19B 120.0

loop_
_geom_bond_atom_site_label_1
_geom_bond_atom_site_label_2
_geom_bond_distance
Pd1 C13 2.020(4)
Pd1 C1 2.027(4)
Pd1 S1 2.3032(11)
Pd1 Br1 2.4340(6)
N1 C1 1.353(5)
N1 C2 1.368(6)
N1 C4 1.459(5)
N2 C1 1.350(5)
N2 C3 1.373(6)
N2 C6 1.478(6)
N3 C13 1.362(5)
N3 C14 1.369(6)
N3 C16 1.455(6)
N4 C13 1.355(6)
N4 C15 1.385(6)
N4 C18 1.479(6)
S1 C5 1.827(5)
S1 C17 1.832(5)
C2 C3 1.336(7)
C4 C5 1.509(7)
C6 C7A 1.491(5)
C6 C7B 1.547(5)
C7A C8A 1.3900
C7A C12A 1.3900
C8A C9A 1.3900
C9A C10A 1.3900
C10A C11A 1.3900
C11A C12A 1.3900
C7B C8B 1.3900
C7B C12B 1.3900
C8B C9B 1.3900
C9B C10B 1.3900
C10B C11B 1.3900
C11B C12B 1.3900
C14 C15 1.347(7)
C16 C17 1.505(7)
C18 C19B 1.505(9)
C18 C19A 1.549(8)
C19A C20A 1.3900
C19A C24A 1.3900
C20A C21A 1.3900
C21A C22A 1.3900
C22A C23A 1.3900
C23A C24A 1.3900
C19B C20B 1.3900
C19B C24B 1.3900
C20B C21B 1.3900
C21B C22B 1.3900
C22B C23B 1.3900
C23B C24B 1.3900

loop_
_geom_hbond_atom_site_label_D
_geom_hbond_atom_site_label_H
_geom_hbond_atom_site_label_A
_geom_hbond_distance_DH
_geom_hbond_distance_HA
_geom_hbond_distance_DA
_geom_hbond_angle_DHA
_geom_hbond_site_symmetry_A
O1W H1WA O2W 0.846(10) 2.01(2) 2.820(6) 160(6) .
O1W H1WB O1W 0.850(10) 1.943(12) 2.791(3) 175(6) 2_545
O2W H2WA Br2 0.847(10) 2.460(17) 3.298(4) 170(6) 1_545
O2W H2WB Br2 0.849(10) 2.445(16) 3.285(4) 171(6) .
